data_7125303
loop_
_publ_author_name
'Ou-Yang, J-K'
'Saleh, N.'
'Fernandez Garcia, G.'
'Norel, L.'
'Pointillart, F.'
'Guizouarn, T.'
'Cador, O.'
'Totti, F.'
'Ouahab, L.'
'Crassous, J.'
'Le Guennic, B.'

_publ_section_title
;
 Improved slow magnetic relaxation in optically pure helicene-based
 Dy<sup>III</sup> single molecule magnets.
;
_journal_issue 100
_journal_name_full 'Chemical communications (Cambridge, England)'
_journal_page_first 14474
_journal_page_last 14477
_journal_paper_doi 10.1039/c6cc08638a
_journal_volume 52
_journal_year 2016
_chemical_formula_sum 'C45 H21 Dy F18 N2 O6'
_chemical_formula_weight 1190.14
_space_group_IT_number 19
_space_group_name_Hall 'P 2ac 2ab'
_space_group_name_H-M_alt 'P 21 21 21'
_symmetry_cell_setting orthorhombic
_symmetry_space_group_name_H-M 'P 21 21 21'
_atom_sites_solution_hydrogens geom
_atom_sites_solution_primary direct
_atom_sites_solution_secondary difmap
_audit_creation_method SHELXL-97
_audit_update_record
;
2016-10-26 deposited with the CCDC.
2016-11-23 downloaded from the CCDC.
;
_cell_angle_alpha 90.00
_cell_angle_beta 90.00
_cell_angle_gamma 90.00
_cell_formula_units_Z 4
_cell_length_a 11.1110(6)
_cell_length_b 17.6697(12)
_cell_length_c 22.6965(14)
_cell_measurement_reflns_used 9458
_cell_measurement_temperature 150(2)
_cell_measurement_theta_max 27.12
_cell_measurement_theta_min 2.34
_cell_volume 4456.0(5)
_computing_structure_refinement 'SHELXL-97 (Sheldrick, 1997)'
_diffrn_ambient_temperature 150(2)
_diffrn_measured_fraction_theta_full 0.991
_diffrn_measured_fraction_theta_max 0.991
_diffrn_measurement_device_type 'APEXII, Bruker-AXS'
_diffrn_measurement_method 'CCD rotation images, thin slices'
_diffrn_radiation_monochromator graphite
_diffrn_radiation_source 'fine-focus sealed tube'
_diffrn_radiation_type MoK\a
_diffrn_radiation_wavelength 0.71073
_diffrn_reflns_av_R_equivalents 0.0265
_diffrn_reflns_av_sigmaI/netI 0.0566
_diffrn_reflns_limit_h_max 10
_diffrn_reflns_limit_h_min -14
_diffrn_reflns_limit_k_max 18
_diffrn_reflns_limit_k_min -22
_diffrn_reflns_limit_l_max 29
_diffrn_reflns_limit_l_min -27
_diffrn_reflns_number 15348
_diffrn_reflns_theta_full 27.48
_diffrn_reflns_theta_max 27.48
_diffrn_reflns_theta_min 1.46
_exptl_absorpt_coefficient_mu 1.804
_exptl_absorpt_correction_T_max 0.7456
_exptl_absorpt_correction_T_min 0.6563
_exptl_absorpt_correction_type multi-scan
_exptl_crystal_colour yellow
_exptl_crystal_density_diffrn 1.774
_exptl_crystal_density_method 'not measured'
_exptl_crystal_description prism
_exptl_crystal_F_000 2324
_exptl_crystal_size_max 0.54
_exptl_crystal_size_mid 0.27
_exptl_crystal_size_min 0.23
_refine_diff_density_max 0.615
_refine_diff_density_min -0.865
_refine_diff_density_rms 0.160
_refine_ls_abs_structure_details 'Flack H D (1983), Acta Cryst. A39, 876-881'
_refine_ls_abs_structure_Flack -0.028(10)
_refine_ls_extinction_method none
_refine_ls_goodness_of_fit_ref 1.109
_refine_ls_hydrogen_treatment constr
_refine_ls_matrix_type full
_refine_ls_number_parameters 649
_refine_ls_number_reflns 9283
_refine_ls_number_restraints 0
_refine_ls_restrained_S_all 1.109
_refine_ls_R_factor_all 0.0471
_refine_ls_R_factor_gt 0.0377
_refine_ls_shift/su_max 0.001
_refine_ls_shift/su_mean 0.000
_refine_ls_structure_factor_coef Fsqd
_refine_ls_weighting_details 'calc w=1/[\s^2^(Fo^2^)+(0.0426P)^2^+2.8518P] where P=(Fo^2^+2Fc^2^)/3'
_refine_ls_weighting_scheme calc
_refine_ls_wR_factor_gt 0.0803
_refine_ls_wR_factor_ref 0.0982
_reflns_number_gt 8235
_reflns_number_total 9283
_reflns_threshold_expression >2sigma(I)
_cod_data_source_file c6cc08638a2.cif
_cod_data_source_block import-fpr772plus
_cod_original_sg_symbol_H-M P212121
_cod_database_code 7125303

loop_
_symmetry_equiv_pos_as_xyz
'x, y, z'
'-x+1/2, -y, z+1/2'
'x+1/2, -y+1/2, -z'
'-x, y+1/2, -z+1/2'

loop_
_atom_site_label
_atom_site_type_symbol
_atom_site_fract_x
_atom_site_fract_y
_atom_site_fract_z
_atom_site_U_iso_or_equiv
_atom_site_adp_type
_atom_site_occupancy
_atom_site_symmetry_multiplicity
_atom_site_calc_flag
_atom_site_refinement_flags
C1 C 0.8497(5) -0.1120(4) 0.1064(3) 0.0260(13) Uani 1 1 d .
C2 C 0.8637(5) -0.1157(4) 0.1688(3) 0.0268(13) Uani 1 1 d .
H2 H 0.8566 -0.0719 0.1913 0.032 Uiso 1 1 calc R
C3 C 0.8872(5) -0.1826(4) 0.1955(3) 0.0338(15) Uani 1 1 d .
H3 H 0.8869 -0.1851 0.2364 0.041 Uiso 1 1 calc R
C4 C 0.9124(6) -0.2498(4) 0.1622(3) 0.0363(15) Uani 1 1 d .
C5 C 0.9296(6) -0.3201(4) 0.1916(4) 0.0453(18) Uani 1 1 d .
H5 H 0.9309 -0.3222 0.2325 0.054 Uiso 1 1 calc R
C6 C 0.9442(7) -0.3843(4) 0.1593(4) 0.057(2) Uani 1 1 d .
H6 H 0.9464 -0.4307 0.1786 0.069 Uiso 1 1 calc R
C7 C 0.9563(6) -0.3827(4) 0.0969(4) 0.0431(18) Uani 1 1 d .
C8 C 0.9618(6) -0.4512(4) 0.0644(4) 0.056(2) Uani 1 1 d .
H8 H 0.9594 -0.4976 0.0837 0.068 Uiso 1 1 calc R
C9 C 0.9706(6) -0.4487(4) 0.0056(4) 0.050(2) Uani 1 1 d .
H9 H 0.9608 -0.4930 -0.0160 0.060 Uiso 1 1 calc R
C10 C 0.9943(6) -0.3808(4) -0.0237(4) 0.0403(18) Uani 1 1 d .
C11 C 1.0171(6) -0.3802(5) -0.0854(4) 0.050(2) Uani 1 1 d .
H11 H 1.0088 -0.4250 -0.1066 0.060 Uiso 1 1 calc R
C12 C 1.0500(6) -0.3173(5) -0.1139(4) 0.049(2) Uani 1 1 d .
H12 H 1.0573 -0.3179 -0.1547 0.059 Uiso 1 1 calc R
C13 C 1.0738(5) -0.2496(4) -0.0824(3) 0.0361(15) Uani 1 1 d .
C14 C 1.1213(6) -0.1859(5) -0.1108(3) 0.0416(18) Uani 1 1 d .
H14 H 1.1272 -0.1857 -0.1517 0.050 Uiso 1 1 calc R
C15 C 1.1589(6) -0.1244(5) -0.0800(3) 0.0415(17) Uani 1 1 d .
H15 H 1.1872 -0.0817 -0.0996 0.050 Uiso 1 1 calc R
C16 C 1.1546(5) -0.1261(4) -0.0186(3) 0.0345(15) Uani 1 1 d .
H16 H 1.1859 -0.0859 0.0030 0.041 Uiso 1 1 calc R
C17 C 1.1047(5) -0.1862(4) 0.0101(3) 0.0278(13) Uani 1 1 d .
H17 H 1.1026 -0.1861 0.0511 0.033 Uiso 1 1 calc R
C18 C 1.0565(5) -0.2480(4) -0.0205(3) 0.0298(14) Uani 1 1 d .
C19 C 1.0014(5) -0.3125(4) 0.0085(3) 0.0341(15) Uani 1 1 d .
C20 C 0.9595(5) -0.3123(4) 0.0672(3) 0.0332(15) Uani 1 1 d .
C21 C 0.9175(5) -0.2470(4) 0.1005(3) 0.0284(13) Uani 1 1 d .
C22 C 0.8704(5) -0.1789(4) 0.0731(3) 0.0245(13) Uani 1 1 d .
C23 C 0.8304(4) -0.1768(3) 0.0145(3) 0.0248(12) Uani 1 1 d .
H23 H 0.8313 -0.2208 -0.0080 0.030 Uiso 1 1 calc R
C24 C 0.7900(5) -0.1106(3) -0.0099(2) 0.0244(12) Uani 1 1 d .
H24 H 0.7634 -0.1097 -0.0487 0.029 Uiso 1 1 calc R
C25 C 0.7890(5) -0.0444(3) 0.0239(2) 0.0209(11) Uani 1 1 d .
C26 C 0.7523(5) 0.0282(3) -0.0036(2) 0.0230(12) Uani 1 1 d .
C27 C 0.7561(6) 0.0387(4) -0.0641(3) 0.0342(15) Uani 1 1 d .
H27 H 0.7827 0.0002 -0.0888 0.041 Uiso 1 1 calc R
C28 C 0.7200(7) 0.1073(4) -0.0871(3) 0.0424(17) Uani 1 1 d .
H28 H 0.7218 0.1153 -0.1276 0.051 Uiso 1 1 calc R
C29 C 0.6810(7) 0.1638(4) -0.0498(3) 0.0420(17) Uani 1 1 d .
H29 H 0.6550 0.2100 -0.0648 0.050 Uiso 1 1 calc R
C30 C 0.6815(6) 0.1504(4) 0.0100(3) 0.0351(15) Uani 1 1 d .
H30 H 0.6560 0.1886 0.0353 0.042 Uiso 1 1 calc R
C31 C 1.1179(6) 0.0941(5) -0.0040(3) 0.0480(19) Uani 1 1 d .
C32 C 1.0624(5) 0.0765(4) 0.0558(3) 0.0344(14) Uani 1 1 d .
C33 C 1.1301(5) 0.0379(4) 0.0975(3) 0.0405(17) Uani 1 1 d .
H33 H 1.2060 0.0198 0.0873 0.049 Uiso 1 1 calc R
C34 C 1.0867(6) 0.0260(4) 0.1537(3) 0.0345(15) Uani 1 1 d .
C35 C 1.1693(6) -0.0122(5) 0.1981(4) 0.052(2) Uani 1 1 d .
C36 C 0.7372(6) 0.1998(5) 0.3146(3) 0.0430(18) Uani 1 1 d .
C37 C 0.7834(5) 0.1955(4) 0.2511(3) 0.0308(14) Uani 1 1 d .
C38 C 0.8004(7) 0.2643(4) 0.2219(2) 0.0381(14) Uani 1 1 d .
H38 H 0.7875 0.3094 0.2420 0.046 Uiso 1 1 calc R
C39 C 0.8363(5) 0.2660(4) 0.1630(3) 0.0272(13) Uani 1 1 d .
C40 C 0.8656(6) 0.3434(4) 0.1359(3) 0.0407(15) Uani 1 1 d .
C41 C 0.5516(6) -0.0355(5) 0.2653(3) 0.0449(19) Uani 1 1 d .
C42 C 0.5795(6) 0.0241(4) 0.2188(3) 0.0328(15) Uani 1 1 d .
C43 C 0.5072(5) 0.0874(5) 0.2157(3) 0.0413(16) Uani 1 1 d .
H43 H 0.4439 0.0931 0.2421 0.050 Uiso 1 1 calc R
C44 C 0.5283(6) 0.1435(4) 0.1729(3) 0.0363(15) Uani 1 1 d .
C45 C 0.4351(7) 0.2075(6) 0.1655(4) 0.058(2) Uani 1 1 d .
N1 N 0.8140(4) -0.0448(3) 0.08162(18) 0.0232(10) Uani 1 1 d .
N2 N 0.7175(4) 0.0841(3) 0.03305(18) 0.0259(9) Uani 1 1 d .
O1 O 0.9557(4) 0.0987(3) 0.06161(18) 0.0319(10) Uani 1 1 d .
O2 O 0.9833(3) 0.0428(3) 0.17410(18) 0.0329(10) Uani 1 1 d .
O3 O 0.7962(4) 0.1305(2) 0.23095(15) 0.0280(8) Uani 1 1 d .
O4 O 0.8519(3) 0.2109(2) 0.12875(18) 0.0319(9) Uani 1 1 d .
O5 O 0.6688(3) 0.0092(3) 0.18697(17) 0.0316(10) Uani 1 1 d .
O6 O 0.6154(3) 0.1487(2) 0.13902(18) 0.0311(9) Uani 1 1 d .
F1 F 1.2279(4) 0.0646(3) -0.0107(2) 0.0787(17) Uani 1 1 d .
F2 F 1.0535(5) 0.0647(4) -0.0472(2) 0.0822(19) Uani 1 1 d .
F3 F 1.1268(6) 0.1673(3) -0.0119(3) 0.089(2) Uani 1 1 d .
F4 F 1.2596(6) -0.0485(5) 0.1751(2) 0.123(3) Uani 1 1 d .
F5 F 1.1098(5) -0.0556(3) 0.2368(3) 0.0860(19) Uani 1 1 d .
F6 F 1.2196(4) 0.0402(3) 0.2339(2) 0.0744(15) Uani 1 1 d .
F7 F 0.7555(7) 0.1369(4) 0.34362(19) 0.099(2) Uani 1 1 d .
F8 F 0.7867(5) 0.2525(4) 0.34643(17) 0.0836(17) Uani 1 1 d .
F9 F 0.6208(4) 0.2113(4) 0.3148(2) 0.085(2) Uani 1 1 d .
F10 F 0.9691(4) 0.3693(3) 0.15886(19) 0.0556(12) Uani 1 1 d .
F11 F 0.7811(4) 0.3946(2) 0.1473(2) 0.0616(12) Uani 1 1 d .
F12 F 0.8813(5) 0.3405(3) 0.07831(17) 0.0566(12) Uani 1 1 d .
F13 F 0.4910(6) -0.0915(4) 0.2426(2) 0.0898(18) Uani 1 1 d .
F14 F 0.6418(5) -0.0597(5) 0.2901(3) 0.140(4) Uani 1 1 d .
F15 F 0.4799(8) -0.0104(4) 0.3076(3) 0.121(3) Uani 1 1 d .
F16 F 0.3645(6) 0.1924(5) 0.1223(4) 0.147(3) Uani 1 1 d .
F17 F 0.4815(6) 0.2717(4) 0.1548(4) 0.126(3) Uani 1 1 d .
F18 F 0.3666(6) 0.2162(5) 0.2127(3) 0.144(3) Uani 1 1 d .
Dy1 Dy 0.80257(2) 0.083460(16) 0.134087(10) 0.02205(7) Uani 1 1 d .

loop_
_atom_site_aniso_label
_atom_site_aniso_U_11
_atom_site_aniso_U_22
_atom_site_aniso_U_33
_atom_site_aniso_U_23
_atom_site_aniso_U_13
_atom_site_aniso_U_12
C1 0.022(2) 0.022(3) 0.033(3) 0.003(3) -0.001(3) -0.004(2)
C2 0.030(3) 0.021(3) 0.029(3) 0.000(3) 0.002(3) -0.002(3)
C3 0.032(3) 0.042(4) 0.028(3) 0.013(3) -0.003(3) -0.002(3)
C4 0.034(3) 0.024(3) 0.050(4) 0.013(3) 0.003(3) 0.004(3)
C5 0.047(4) 0.030(4) 0.059(5) 0.020(4) 0.005(4) 0.006(3)
C6 0.047(4) 0.019(4) 0.106(7) 0.024(4) -0.001(4) 0.006(3)
C7 0.033(3) 0.031(4) 0.065(5) 0.010(4) -0.001(4) -0.001(3)
C8 0.041(4) 0.020(4) 0.108(8) 0.010(5) 0.005(5) 0.005(3)
C9 0.036(3) 0.025(4) 0.090(6) -0.019(4) -0.002(4) 0.002(3)
C10 0.024(3) 0.024(4) 0.073(5) -0.008(4) 0.001(3) 0.004(3)
C11 0.031(3) 0.036(4) 0.083(6) -0.029(4) -0.012(4) 0.006(3)
C12 0.037(3) 0.052(5) 0.059(5) -0.024(4) -0.009(3) 0.011(4)
C13 0.019(2) 0.044(4) 0.045(4) -0.012(4) 0.000(3) 0.011(3)
C14 0.036(3) 0.053(5) 0.036(4) -0.002(4) 0.000(3) 0.011(3)
C15 0.034(3) 0.042(4) 0.049(4) 0.008(4) 0.006(3) 0.004(3)
C16 0.031(3) 0.032(4) 0.041(4) -0.004(3) 0.003(3) 0.000(3)
C17 0.020(2) 0.028(3) 0.035(3) 0.000(3) 0.002(3) 0.008(3)
C18 0.019(2) 0.024(3) 0.047(4) -0.006(3) -0.004(3) 0.007(2)
C19 0.023(3) 0.023(3) 0.057(4) -0.007(3) -0.006(3) 0.003(3)
C20 0.025(3) 0.018(3) 0.056(4) 0.000(3) 0.000(3) 0.001(3)
C21 0.022(2) 0.021(3) 0.042(3) 0.003(3) 0.001(3) -0.007(3)
C22 0.022(3) 0.016(3) 0.035(3) 0.002(3) -0.002(3) -0.004(2)
C23 0.021(3) 0.020(3) 0.033(3) -0.007(3) 0.002(2) 0.001(2)
C24 0.026(3) 0.024(3) 0.023(2) -0.009(2) -0.005(3) 0.008(3)
C25 0.017(2) 0.024(3) 0.022(2) 0.001(2) -0.001(2) 0.002(2)
C26 0.027(2) 0.019(3) 0.023(3) -0.002(2) -0.005(2) 0.006(2)
C27 0.046(3) 0.031(4) 0.025(3) -0.002(3) 0.001(3) 0.008(3)
C28 0.065(5) 0.039(4) 0.024(3) 0.007(3) 0.002(3) 0.008(4)
C29 0.064(5) 0.032(4) 0.030(3) 0.005(3) -0.003(4) 0.017(4)
C30 0.044(4) 0.030(3) 0.031(3) -0.002(3) -0.009(3) 0.011(3)
C31 0.050(4) 0.040(5) 0.055(4) 0.003(4) 0.026(4) 0.002(4)
C32 0.035(3) 0.023(3) 0.045(3) 0.005(3) 0.011(3) -0.004(3)
C33 0.029(3) 0.040(4) 0.052(4) -0.001(4) 0.008(3) 0.005(3)
C34 0.036(3) 0.025(3) 0.042(4) -0.005(3) -0.010(3) -0.002(3)
C35 0.040(4) 0.057(5) 0.060(5) 0.003(4) -0.008(4) 0.017(4)
C36 0.047(4) 0.053(5) 0.029(3) -0.012(3) 0.009(3) -0.007(4)
C37 0.029(3) 0.036(4) 0.028(3) -0.006(3) -0.006(3) -0.006(3)
C38 0.056(4) 0.029(3) 0.029(3) -0.013(3) 0.001(4) -0.003(4)
C39 0.024(3) 0.024(3) 0.034(3) -0.002(3) -0.006(2) -0.001(2)
C40 0.054(4) 0.026(3) 0.042(4) -0.002(4) -0.006(4) -0.005(3)
C41 0.039(4) 0.060(5) 0.036(4) 0.003(4) 0.002(3) -0.010(4)
C42 0.034(3) 0.039(4) 0.026(3) -0.006(3) -0.001(3) -0.013(3)
C43 0.028(3) 0.059(5) 0.037(3) -0.010(4) 0.010(3) -0.001(4)
C44 0.030(3) 0.041(4) 0.038(3) -0.011(3) -0.004(3) 0.000(3)
C45 0.043(4) 0.063(6) 0.069(5) 0.007(5) 0.006(4) 0.015(4)
N1 0.025(2) 0.022(2) 0.022(2) -0.0013(19) 0.002(2) 0.001(2)
N2 0.030(2) 0.023(2) 0.024(2) 0.001(2) -0.0025(19) 0.006(3)
O1 0.035(2) 0.029(3) 0.032(2) 0.000(2) 0.0105(18) 0.001(2)
O2 0.028(2) 0.035(3) 0.035(2) -0.001(2) -0.0041(19) 0.003(2)
O3 0.0328(19) 0.028(2) 0.0234(18) -0.0036(17) 0.000(2) -0.003(2)
O4 0.040(2) 0.027(2) 0.028(2) -0.002(2) 0.004(2) -0.0006(18)
O5 0.035(2) 0.029(2) 0.031(2) -0.0050(19) 0.0077(19) -0.0074(19)
O6 0.0301(19) 0.037(2) 0.027(2) -0.004(2) 0.001(2) 0.0045(18)
F1 0.064(3) 0.072(4) 0.100(4) 0.030(3) 0.053(3) 0.015(3)
F2 0.092(4) 0.107(5) 0.048(3) -0.013(3) 0.030(3) -0.019(4)
F3 0.131(5) 0.034(3) 0.101(4) 0.015(3) 0.071(4) -0.001(3)
F4 0.113(5) 0.176(7) 0.080(4) -0.019(4) -0.023(3) 0.112(5)
F5 0.068(3) 0.074(4) 0.116(4) 0.048(4) -0.042(3) -0.011(3)
F6 0.056(3) 0.097(4) 0.070(3) -0.005(3) -0.023(3) -0.007(3)
F7 0.179(7) 0.085(4) 0.034(2) 0.016(3) 0.040(3) 0.021(4)
F8 0.094(4) 0.116(5) 0.041(2) -0.042(3) 0.015(2) -0.041(4)
F9 0.044(2) 0.162(7) 0.049(3) -0.036(3) 0.016(2) 0.001(3)
F10 0.060(2) 0.050(3) 0.056(2) 0.007(2) -0.010(2) -0.023(2)
F11 0.071(3) 0.028(2) 0.085(3) 0.007(2) -0.004(3) 0.012(2)
F12 0.096(3) 0.038(3) 0.037(2) 0.012(2) -0.004(2) -0.006(3)
F13 0.136(5) 0.061(4) 0.072(3) 0.011(3) -0.012(3) -0.041(4)
F14 0.055(3) 0.240(10) 0.125(5) 0.142(6) -0.014(3) -0.016(4)
F15 0.198(7) 0.080(5) 0.086(4) 0.015(4) 0.096(5) 0.002(5)
F16 0.116(5) 0.137(7) 0.187(8) -0.040(6) -0.091(6) 0.070(5)
F17 0.083(4) 0.057(4) 0.238(9) 0.025(5) 0.046(5) 0.034(3)
F18 0.127(5) 0.151(8) 0.152(6) 0.043(6) 0.088(5) 0.091(5)
Dy1 0.02618(11) 0.02089(11) 0.01908(11) -0.00124(12) 0.00148(12) 0.00065(12)

loop_
_atom_type_symbol
_atom_type_description
_atom_type_scat_dispersion_real
_atom_type_scat_dispersion_imag
_atom_type_scat_source
C C 0.0033 0.0016 'International Tables Vol C Tables 4.2.6.8 and 6.1.1.4'
H H 0.0000 0.0000 'International Tables Vol C Tables 4.2.6.8 and 6.1.1.4'
N N 0.0061 0.0033 'International Tables Vol C Tables 4.2.6.8 and 6.1.1.4'
O O 0.0106 0.0060 'International Tables Vol C Tables 4.2.6.8 and 6.1.1.4'
F F 0.0171 0.0103 'International Tables Vol C Tables 4.2.6.8 and 6.1.1.4'
Dy Dy -0.1892 4.4098 'International Tables Vol C Tables 4.2.6.8 and 6.1.1.4'

loop_
_geom_angle_atom_site_label_1
_geom_angle_atom_site_label_2
_geom_angle_atom_site_label_3
_geom_angle
N1 C1 C22 123.2(5)
N1 C1 C2 118.5(6)
C22 C1 C2 118.3(6)
C3 C2 C1 120.2(7)
C2 C3 C4 121.7(6)
C21 C4 C5 119.6(7)
C21 C4 C3 120.3(6)
C5 C4 C3 120.1(6)
C6 C5 C4 119.4(8)
C5 C6 C7 122.1(8)
C20 C7 C8 120.0(7)
C20 C7 C6 119.6(8)
C8 C7 C6 120.4(8)
C9 C8 C7 119.6(8)
C8 C9 C10 121.2(7)
C9 C10 C19 119.7(7)
C9 C10 C11 120.6(7)
C19 C10 C11 119.6(7)
C12 C11 C10 122.0(7)
C11 C12 C13 120.6(8)
C14 C13 C12 121.1(7)
C14 C13 C18 119.4(6)
C12 C13 C18 119.4(7)
C15 C14 C13 121.5(7)
C14 C15 C16 119.1(7)
C17 C16 C15 120.5(7)
C16 C17 C18 121.8(6)
C17 C18 C13 117.0(6)
C17 C18 C19 123.3(6)
C13 C18 C19 119.4(6)
C20 C19 C10 118.2(7)
C20 C19 C18 124.4(6)
C10 C19 C18 117.3(6)
C19 C20 C7 117.1(6)
C19 C20 C21 126.7(6)
C7 C20 C21 116.2(6)
C4 C21 C22 116.3(6)
C4 C21 C20 120.2(6)
C22 C21 C20 123.3(6)
C23 C22 C1 115.6(6)
C23 C22 C21 122.9(6)
C1 C22 C21 121.2(6)
C24 C23 C22 120.6(5)
C23 C24 C25 119.8(5)
N1 C25 C24 122.0(5)
N1 C25 C26 118.2(5)
C24 C25 C26 119.7(4)
N2 C26 C27 121.4(5)
N2 C26 C25 116.9(5)
C27 C26 C25 121.7(5)
C28 C27 C26 119.0(6)
C29 C28 C27 119.7(6)
C28 C29 C30 118.6(6)
N2 C30 C29 122.3(6)
F3 C31 F2 109.1(7)
F3 C31 F1 107.6(6)
F2 C31 F1 104.9(6)
F3 C31 C32 110.7(6)
F2 C31 C32 111.2(6)
F1 C31 C32 113.1(6)
O1 C32 C33 126.5(6)
O1 C32 C31 114.3(6)
C33 C32 C31 119.2(6)
C34 C33 C32 121.0(6)
O2 C34 C33 128.0(6)
O2 C34 C35 114.1(6)
C33 C34 C35 118.0(6)
F4 C35 F5 111.2(8)
F4 C35 F6 105.1(6)
F5 C35 F6 101.7(6)
F4 C35 C34 114.8(7)
F5 C35 C34 112.9(6)
F6 C35 C34 110.1(7)
F8 C36 F7 105.3(6)
F8 C36 F9 107.7(7)
F7 C36 F9 106.5(7)
F8 C36 C37 114.6(6)
F7 C36 C37 112.3(6)
F9 C36 C37 110.0(6)
O3 C37 C38 127.9(5)
O3 C37 C36 115.4(6)
C38 C37 C36 116.6(6)
C37 C38 C39 120.8(6)
O4 C39 C38 127.8(6)
O4 C39 C40 114.4(5)
C38 C39 C40 117.7(6)
F12 C40 F11 108.2(6)
F12 C40 F10 106.5(6)
F11 C40 F10 107.3(6)
F12 C40 C39 113.0(6)
F11 C40 C39 112.2(6)
F10 C40 C39 109.3(6)
F14 C41 F13 109.9(9)
F14 C41 F15 105.9(7)
F13 C41 F15 103.4(6)
F14 C41 C42 113.1(6)
F13 C41 C42 110.9(6)
F15 C41 C42 113.1(7)
O5 C42 C43 126.9(6)
O5 C42 C41 114.5(6)
C43 C42 C41 118.6(6)
C42 C43 C44 120.7(6)
O6 C44 C43 127.5(6)
O6 C44 C45 113.8(6)
C43 C44 C45 118.7(6)
F17 C45 F16 106.7(9)
F17 C45 F18 106.6(9)
F16 C45 F18 106.9(8)
F17 C45 C44 113.8(7)
F16 C45 C44 109.9(8)
F18 C45 C44 112.6(7)
C25 N1 C1 117.7(5)
C25 N1 Dy1 116.1(4)
C1 N1 Dy1 126.1(3)
C30 N2 C26 118.9(5)
C30 N2 Dy1 118.5(4)
C26 N2 Dy1 117.2(4)
C32 O1 Dy1 135.3(4)
C34 O2 Dy1 135.4(4)
C37 O3 Dy1 132.3(4)
C39 O4 Dy1 133.4(4)
C42 O5 Dy1 133.3(4)
C44 O6 Dy1 132.6(4)
O2 Dy1 O5 100.21(16)
O2 Dy1 O4 96.68(15)
O5 Dy1 O4 136.72(15)
O2 Dy1 O3 76.66(15)
O5 Dy1 O3 72.33(14)
O4 Dy1 O3 73.34(14)
O2 Dy1 O6 152.69(14)
O5 Dy1 O6 71.91(15)
O4 Dy1 O6 74.89(14)
O3 Dy1 O6 76.03(15)
O2 Dy1 O1 71.75(15)
O5 Dy1 O1 151.62(15)
O4 Dy1 O1 71.65(15)
O3 Dy1 O1 128.86(15)
O6 Dy1 O1 126.99(15)
O2 Dy1 N2 133.93(15)
O5 Dy1 N2 103.69(15)
O4 Dy1 N2 92.15(16)
O3 Dy1 N2 148.36(15)
O6 Dy1 N2 73.04(15)
O1 Dy1 N2 68.49(14)
O2 Dy1 N1 82.25(15)
O5 Dy1 N1 76.80(14)
O4 Dy1 N1 145.27(14)
O3 Dy1 N1 138.43(14)
O6 Dy1 N1 119.55(15)
O1 Dy1 N1 75.16(15)
N2 Dy1 N1 66.00(16)

loop_
_geom_bond_atom_site_label_1
_geom_bond_atom_site_label_2
_geom_bond_distance
C1 N1 1.374(7)
C1 C22 1.422(9)
C1 C2 1.426(8)
C2 C3 1.354(9)
C3 C4 1.435(10)
C4 C21 1.401(8)
C4 C5 1.424(9)
C5 C6 1.360(11)
C6 C7 1.421(11)
C7 C20 1.415(10)
C7 C8 1.421(11)
C8 C9 1.337(11)
C9 C10 1.398(10)
C10 C19 1.414(9)
C10 C11 1.423(12)
C11 C12 1.337(11)
C12 C13 1.419(10)
C13 C14 1.400(10)
C13 C18 1.419(9)
C14 C15 1.357(10)
C15 C16 1.396(9)
C16 C17 1.364(9)
C17 C18 1.400(9)
C18 C19 1.452(9)
C19 C20 1.411(10)
C20 C21 1.457(9)
C21 C22 1.453(9)
C22 C23 1.403(8)
C23 C24 1.369(8)
C24 C25 1.399(7)
C25 N1 1.340(6)
C25 C26 1.483(8)
C26 N2 1.348(7)
C26 C27 1.386(8)
C27 C28 1.378(9)
C28 C29 1.378(9)
C29 C30 1.379(8)
C30 N2 1.344(8)
C31 F3 1.309(9)
C31 F2 1.320(9)
C31 F1 1.337(8)
C31 C32 1.524(9)
C32 O1 1.256(7)
C32 C33 1.388(9)
C33 C34 1.381(9)
C34 O2 1.274(8)
C34 C35 1.521(10)
C35 F4 1.299(9)
C35 F5 1.340(9)
C35 F6 1.352(9)
C36 F8 1.300(8)
C36 F7 1.309(10)
C36 F9 1.309(8)
C36 C37 1.533(8)
C37 O3 1.245(7)
C37 C38 1.396(9)
C38 C39 1.397(8)
C39 O4 1.259(7)
C39 C40 1.533(9)
C40 F12 1.320(8)
C40 F11 1.330(8)
C40 F10 1.343(8)
C41 F14 1.227(8)
C41 F13 1.302(9)
C41 F15 1.324(9)
C41 C42 1.522(10)
C42 O5 1.256(7)
C42 C43 1.378(10)
C43 C44 1.408(10)
C44 O6 1.239(7)
C44 C45 1.541(11)
C45 F17 1.269(11)
C45 F16 1.284(10)
C45 F18 1.322(10)
N1 Dy1 2.563(5)
N2 Dy1 2.481(4)
O1 Dy1 2.382(4)
O2 Dy1 2.318(4)
O3 Dy1 2.351(4)
O4 Dy1 2.320(4)
O5 Dy1 2.318(4)
O6 Dy1 2.380(4)
